data_9017167
loop_
_publ_author_name
'Kampf, A. R.'
'Hughes, J. M.'
'Marty, J.'
'Nash, B.'

_publ_section_title
;
 Wernerbaurite, {[Ca(H2O)7]2(H2O)2(H3O)2}{V10O28}, and schindlerite,
 {[Na2(H2O)10](H3O)4}{V10O28}, the first hydronium-bearing decavanadate minerals
;
_journal_name_full 'The Canadian Mineralogist'
_journal_page_first 297
_journal_page_last 312
_journal_volume 51
_journal_year 2013
_chemical_compound_source 'St. Jude mine, San Miguel County, Colorado, U.S.A.'
_chemical_formula_sum 'Ca0.94 H19 K0.01 Na0.04 O23 Sr0.01 V5'
_chemical_name_mineral Wernerbaurite
_space_group_IT_number 2
_space_group_name_Hall '-P 1'
_space_group_name_H-M_alt 'P -1'
_symmetry_space_group_name_H-M 'P -1'
_cell_angle_alpha 89.999
_cell_angle_beta 77.083
_cell_angle_gamma 69.887
_cell_formula_units_Z 2
_cell_length_a 9.7212
_cell_length_b 10.2598
_cell_length_c 10.5928
_cell_volume 963.551
_database_code_amcsd 0019898
_exptl_crystal_density_diffrn 2.350
_cod_data_source_file inputs/fixed/downloads/07/07379.cif
_cod_data_source_block 07379
_cod_original_cell_volume 963.552
_cod_original_formula_sum 'V5 (Ca.94 Na.04 K.01 Sr.01) O23 H19'
_cod_database_code 9017167

loop_
_space_group_symop_operation_xyz
x,y,z
-x,-y,-z

loop_
_atom_site_label
_atom_site_fract_x
_atom_site_fract_y
_atom_site_fract_z
_atom_site_occupancy
_atom_site_U_iso_or_equiv
_atom_site_type_symbol
_atom_site_attached_hydrogens
V1 0.65439 0.03563 0.94782 1.00000 0.01912 V 0
V2 0.34785 0.27089 0.09318 1.00000 0.02374 V 0
V3 0.51790 0.04014 0.24712 1.00000 0.02206 V 0
V4 0.81413 0.80172 0.10355 1.00000 0.02525 V 0
V5 0.47686 0.26110 0.79393 1.00000 0.02551 V 0
Ca 0.83962 0.26607 0.41299 0.94000 0.02816 Ca 0
Na 0.83962 0.26607 0.41299 0.04000 0.02816 Na 0
K 0.83962 0.26607 0.41299 0.01000 0.02816 K 0
Sr 0.83962 0.26607 0.41299 0.01000 0.02816 Sr 0
O1 0.42630 0.09869 0.93156 1.00000 0.02050 O 0
O2 0.55960 0.15842 0.10244 1.00000 0.02170 O 0
O3 0.67200 0.89534 0.81782 1.00000 0.02130 O 0
O4 0.67550 0.15763 0.84533 1.00000 0.02460 O 0
O5 0.71950 0.95556 0.23251 1.00000 0.02540 O 0
O6 0.82410 0.95602 0.98196 1.00000 0.02530 O 0
O7 0.46640 0.89756 0.31933 1.00000 0.02530 O 0
O8 0.27630 0.30383 0.79403 1.00000 0.02800 O 0
O9 0.16930 0.29926 0.04793 1.00000 0.02650 O 0
O10 0.42410 0.35638 0.95846 1.00000 0.02700 O 0
O11 0.46530 0.15390 0.36944 1.00000 0.03140 O 0
O12 0.29990 0.38370 0.21480 1.00000 0.03600 O 0
O13 0.98350 0.74770 0.12120 1.00000 0.03650 O 0
O14 0.52840 0.36600 0.69950 1.00000 0.03790 O 0
OW1 0.75480 0.07260 0.46540 1.00000 0.03060 O 0
H1a 0.74200 0.03000 1.39800 1.00000 0.03700 H 0
H1b 0.67300 0.08800 1.52900 1.00000 0.03700 H 0
OW2 0.88850 0.13430 0.20150 1.00000 0.03800 O 0
H2a 0.82900 0.09100 1.18500 1.00000 0.04600 H 0
H2b 0.97500 0.10000 1.14700 1.00000 0.04600 H 0
OW3 0.09580 0.14160 0.38230 1.00000 0.04900 O 0
H3a 1.13300 0.06200 1.42000 1.00000 0.05900 H 0
H3b 1.15800 0.13700 1.30800 1.00000 0.05900 H 0
OW4 0.83630 0.70910 0.42480 1.00000 0.06890 O 0
H4a 0.80200 -0.23600 1.50300 1.00000 0.08300 H 0
H4b 0.75900 -0.25400 1.38400 1.00000 0.08300 H 0
OW5 0.90330 0.41040 0.23960 1.00000 0.04180 O 0
H5a 0.98100 0.38000 1.17400 1.00000 0.05000 H 0
H5b 0.86300 0.50090 1.24300 1.00000 0.05000 H 0
OW6 0.59570 0.36120 0.37170 1.00000 0.04570 O 0
H6a 0.52900 0.31800 1.38900 1.00000 0.05500 H 0
H6b 0.54000 0.45130 1.37300 1.00000 0.05500 H 0
OW7 0.88940 0.20860 0.62830 1.00000 0.05090 O 0
H7a 0.95100 0.25100 1.63700 1.00000 0.06100 H 0
H7b 0.82600 0.21600 1.70400 1.00000 0.06100 H 0
OW8 0.78470 0.48270 0.52490 1.00000 0.06490 O 0
H8a 0.76900 0.49400 1.60930 1.00000 0.07800 H 0
H8b 0.80900 0.55100 1.48700 1.00000 0.07800 H 0
OW9 0.28640 0.64290 0.94720 1.00000 0.05370 O 0
H9a 0.34000 0.55400 0.96500 1.00000 0.06400 H 0
H9b 0.35300 0.69100 0.93800 1.00000 0.06400 H 0
H9c 0.21300 0.68400 1.02500 1.00000 0.06400 H 0

loop_
_cod_changelog_entry_id
_cod_changelog_entry_author
_cod_changelog_entry_date
_cod_changelog_entry_text
1
;cod-tools version 3.8.0
Id: cif_guess_AMCSD_atom_types 9574 2023-05-10 09:00:05Z saulius
;
2023-05-10T18:57:53+03:00
;Derived atom types and hydrogen counts
from atom names that follow the AMCSD naming convention
(Wat == water, O-H == hydroxyl).
;

loop_
_cod_related_entry_id
_cod_related_entry_database
_cod_related_entry_code
1 AMCSD 0019898
